data_7160563
loop_
_publ_author_name
'Sun, Ting'
'Zhu, Wen Chao'
'Zhu, Qin'
'Wang, Shao Yin'
'Wang, Guo Dong'
'Li, Jiang-Fei'

_publ_section_title
;
 <sup><i>n</i></sup> Bu<sub>4</sub>NBr-catalyzed esterification of
 methoxyarenes with acyl bromide.
;
_journal_issue 24
_journal_name_full 'Organic &amp; biomolecular chemistry'
_journal_page_first 5767
_journal_page_last 5772
_journal_paper_doi 10.1039/d5ob00612k
_journal_volume 23
_journal_year 2025
_chemical_absolute_configuration ad
_chemical_formula_moiety 'C11 H10 O2 S'
_chemical_formula_sum 'C11 H10 O2 S'
_chemical_formula_weight 206.25
_space_group_crystal_system orthorhombic
_space_group_IT_number 19
_space_group_name_Hall 'P 2ac 2ab'
_space_group_name_H-M_alt 'P 21 21 21'
_atom_sites_solution_hydrogens geom
_atom_sites_solution_primary dual
_atom_sites_solution_secondary difmap
_audit_creation_date 2024-10-27
_audit_creation_method
;
Olex2 1.5
(compiled 2022.04.07 svn.rca3783a0 for OlexSys, GUI svn.r6498)
;
_audit_update_record
;
2024-10-30 deposited with the CCDC.	2025-05-22 downloaded from the CCDC.
;
_cell_angle_alpha 90
_cell_angle_beta 90
_cell_angle_gamma 90
_cell_formula_units_Z 4
_cell_length_a 5.8934(5)
_cell_length_b 10.2828(7)
_cell_length_c 17.2226(13)
_cell_measurement_reflns_used 6152
_cell_measurement_temperature 298(2)
_cell_measurement_theta_max 24.017
_cell_measurement_theta_min 3.086
_cell_volume 1043.70(14)
_computing_cell_refinement 'SAINT V8.40B (?, 2016)'
_computing_data_collection 'Bruker D8 Venture diffractometer'
_computing_data_reduction 'SAINT V8.40B (?, 2016)'
_computing_molecular_graphics 'Olex2 1.5 (Dolomanov et al., 2009)'
_computing_publication_material 'Olex2 1.5 (Dolomanov et al., 2009)'
_computing_structure_refinement 'SHELXL 2019/3 (Sheldrick, 2015)'
_computing_structure_solution 'SHELXT 2018/2 (Sheldrick, 2018)'
_diffrn_ambient_temperature 298(2)
_diffrn_detector 'CCD area detector'
_diffrn_detector_area_resol_mean 7.9
_diffrn_detector_type 'CCD area detector'
_diffrn_measured_fraction_theta_full 0.995
_diffrn_measured_fraction_theta_max 0.996
_diffrn_measurement_device 'three-circle diffractometer'
_diffrn_measurement_device_type 'Bruker APEX-II CCD'
_diffrn_measurement_method 'phi and omega scans'
_diffrn_radiation_monochromator graphite
_diffrn_radiation_probe x-ray
_diffrn_radiation_type MoK\a
_diffrn_radiation_wavelength 0.71073
_diffrn_reflns_av_R_equivalents 0.0871
_diffrn_reflns_av_unetI/netI 0.0490
_diffrn_reflns_Laue_measured_fraction_full 0.995
_diffrn_reflns_Laue_measured_fraction_max 0.996
_diffrn_reflns_limit_h_max 7
_diffrn_reflns_limit_h_min -7
_diffrn_reflns_limit_k_max 12
_diffrn_reflns_limit_k_min -13
_diffrn_reflns_limit_l_max 23
_diffrn_reflns_limit_l_min -23
_diffrn_reflns_number 26022
_diffrn_reflns_point_group_measured_fraction_full 0.996
_diffrn_reflns_point_group_measured_fraction_max 0.996
_diffrn_reflns_theta_full 25.242
_diffrn_reflns_theta_max 28.709
_diffrn_reflns_theta_min 3.086
_diffrn_source 'sealed X-ray tube'
_diffrn_source_current 30.0
_diffrn_source_power 1.5
_diffrn_source_target Mo
_diffrn_source_voltage 50.0
_diffrn_standards_number 0
_exptl_absorpt_coefficient_mu 0.280
_exptl_absorpt_correction_T_max 0.7458
_exptl_absorpt_correction_T_min 0.6007
_exptl_absorpt_correction_type multi-scan
_exptl_absorpt_process_details
;
SADABS-2016/2 (Bruker,2016/2) was used for absorption correction.
wR2(int) was 0.1151 before and 0.0790 after correction.
The Ratio of minimum to maximum transmission is 0.8054.
The \l/2 correction factor is Not present.
;
_exptl_crystal_colour colourless
_exptl_crystal_colour_primary colourless
_exptl_crystal_density_diffrn 1.313
_exptl_crystal_density_method 'not measured'
_exptl_crystal_description needle
_exptl_crystal_F_000 432
_exptl_crystal_size_max 0.45
_exptl_crystal_size_mid 0.15
_exptl_crystal_size_min 0.12
_refine_diff_density_max 0.136
_refine_diff_density_min -0.185
_refine_diff_density_rms 0.032
_refine_ls_abs_structure_details
;
 Flack x determined using 549 quotients [(I+)-(I-)]/[(I+)+(I-)]
 (Parsons, Flack and Wagner, Acta Cryst. B69 (2013) 249-259).
;
_refine_ls_abs_structure_Flack -0.01(5)
_refine_ls_extinction_method none
_refine_ls_goodness_of_fit_ref 1.014
_refine_ls_hydrogen_treatment constr
_refine_ls_matrix_type full
_refine_ls_number_parameters 128
_refine_ls_number_reflns 2672
_refine_ls_number_restraints 0
_refine_ls_restrained_S_all 1.014
_refine_ls_R_factor_all 0.0852
_refine_ls_R_factor_gt 0.0437
_refine_ls_shift/su_max 0.000
_refine_ls_shift/su_mean 0.000
_refine_ls_structure_factor_coef Fsqd
_refine_ls_weighting_details 'w=1/[\s^2^(Fo^2^)+(0.0284P)^2^+0.2074P] where P=(Fo^2^+2Fc^2^)/3'
_refine_ls_weighting_scheme calc
_refine_ls_wR_factor_gt 0.0774
_refine_ls_wR_factor_ref 0.0919
_reflns_Friedel_coverage 0.706
_reflns_Friedel_fraction_full 0.997
_reflns_Friedel_fraction_max 0.995
_reflns_number_gt 1784
_reflns_number_total 2672
_reflns_threshold_expression 'I > 2\s(I)'
_cod_data_source_file d5ob00612k2.cif
_cod_data_source_block 20241026c
_cod_depositor_comments 'Adding full bibliography for 7160563.cif.'
_cod_database_code 7160563
_shelx_shelxl_version_number 2019/3
_shelx_space_group_comment
;
The symmetry employed for this shelxl refinement is uniquely defined
by the following loop, which should always be used as a source of
symmetry information in preference to the above space-group names.
They are only intended as comments.
;
_shelx_estimated_absorpt_t_max 0.967
_shelx_estimated_absorpt_t_min 0.884
_olex2_refinement_description
;
1. Fixed Uiso
 At 1.2 times of:
  All C(H) groups, All C(H,H) groups
 At 1.5 times of:
  All C(H,H,H) groups
2.a Secondary CH2 refined with riding coordinates:
 C10(H10A,H10B)
2.b Aromatic/amide H refined with riding coordinates:
 C4(H4), C7(H7), C2(H2), C6(H6), C1(H1)
2.c Idealised Me refined as rotating group:
 C11(H11A,H11B,H11C)
;
_olex2_submission_special_instructions 'No special instructions were received'

loop_
_space_group_symop_operation_xyz
'x, y, z'
'-x+1/2, -y, z+1/2'
'-x, y+1/2, -z+1/2'
'x+1/2, -y+1/2, -z'

loop_
_atom_site_label
_atom_site_type_symbol
_atom_site_fract_x
_atom_site_fract_y
_atom_site_fract_z
_atom_site_U_iso_or_equiv
_atom_site_adp_type
_atom_site_occupancy
_atom_site_site_symmetry_order
_atom_site_calc_flag
_atom_site_refinement_flags_posn
_atom_site_refinement_flags_adp
_atom_site_refinement_flags_occupancy
_atom_site_disorder_assembly
_atom_site_disorder_group
S1 S 0.20411(16) 0.15800(9) 0.22276(5) 0.0658(3) Uani 1 1 d . . . . .
O2 O 0.6733(4) 0.5572(2) 0.45412(12) 0.0696(7) Uani 1 1 d . . . . .
O1 O 0.4007(4) 0.4397(2) 0.51100(11) 0.0684(7) Uani 1 1 d . . . . .
C3 C 0.4426(5) 0.2180(3) 0.34410(16) 0.0473(7) Uani 1 1 d . . . . .
C4 C 0.5012(5) 0.2837(3) 0.41261(17) 0.0526(7) Uani 1 1 d . . . . .
H4 H 0.636054 0.265464 0.438423 0.063 Uiso 1 1 calc R U . . .
C8 C 0.2383(5) 0.2481(3) 0.30704(16) 0.0468(7) Uani 1 1 d . . . . .
C7 C 0.0914(5) 0.3418(3) 0.33656(18) 0.0567(7) Uani 1 1 d . . . . .
H7 H -0.044094 0.361189 0.311398 0.068 Uiso 1 1 calc R U . . .
C9 C 0.5676(5) 0.5307(3) 0.51065(17) 0.0507(7) Uani 1 1 d . . . . .
C5 C 0.3537(5) 0.3756(3) 0.44032(16) 0.0519(8) Uani 1 1 d . . . . .
C2 C 0.5653(6) 0.1197(3) 0.30259(19) 0.0632(9) Uani 1 1 d . . . . .
H2 H 0.704564 0.086801 0.318629 0.076 Uiso 1 1 calc R U . . .
C6 C 0.1513(5) 0.4049(3) 0.4038(2) 0.0573(8) Uani 1 1 d . . . . .
H6 H 0.055373 0.467526 0.424741 0.069 Uiso 1 1 calc R U . . .
C1 C 0.4576(7) 0.0803(3) 0.2381(2) 0.0666(9) Uani 1 1 d . . . . .
H1 H 0.514913 0.016984 0.204970 0.080 Uiso 1 1 calc R U . . .
C10 C 0.5943(7) 0.5885(4) 0.58970(19) 0.0732(10) Uani 1 1 d . . . . .
H10A H 0.625580 0.519294 0.626443 0.088 Uiso 1 1 calc R U . . .
H10B H 0.452132 0.628845 0.604734 0.088 Uiso 1 1 calc R U . . .
C11 C 0.7797(8) 0.6878(4) 0.5948(3) 0.1129(17) Uani 1 1 d . . . . .
H11A H 0.743916 0.760168 0.561802 0.169 Uiso 1 1 calc R U . . .
H11B H 0.920359 0.649516 0.578398 0.169 Uiso 1 1 calc R U . . .
H11C H 0.793705 0.717265 0.647470 0.169 Uiso 1 1 calc R U . . .

loop_
_atom_site_aniso_label
_atom_site_aniso_U_11
_atom_site_aniso_U_22
_atom_site_aniso_U_33
_atom_site_aniso_U_23
_atom_site_aniso_U_13
_atom_site_aniso_U_12
S1 0.0707(6) 0.0668(5) 0.0597(4) -0.0080(4) -0.0092(4) -0.0028(5)
O2 0.0703(16) 0.0780(15) 0.0606(13) -0.0006(11) 0.0153(13) -0.0148(13)
O1 0.0776(18) 0.0786(15) 0.0489(12) -0.0104(11) 0.0161(11) -0.0259(13)
C3 0.0432(17) 0.0484(15) 0.0504(16) 0.0060(13) 0.0021(13) 0.0041(14)
C4 0.0476(18) 0.0616(18) 0.0485(16) 0.0095(14) -0.0064(14) 0.0009(15)
C8 0.0455(17) 0.0448(14) 0.0502(14) 0.0041(12) 0.0005(12) -0.0024(13)
C7 0.0397(16) 0.0575(16) 0.073(2) 0.0026(17) -0.0054(14) 0.0026(16)
C9 0.0466(18) 0.0511(17) 0.0544(17) 0.0026(13) 0.0019(15) 0.0016(15)
C5 0.055(2) 0.0561(18) 0.0449(15) -0.0011(13) 0.0094(14) -0.0090(15)
C2 0.056(2) 0.064(2) 0.069(2) 0.0007(16) 0.0048(17) 0.0170(17)
C6 0.047(2) 0.0521(17) 0.073(2) -0.0063(15) 0.0123(16) 0.0061(15)
C1 0.075(2) 0.0575(18) 0.067(2) -0.0096(16) 0.0125(19) 0.0096(18)
C10 0.082(3) 0.077(2) 0.0604(19) -0.0121(18) 0.0027(19) -0.014(2)
C11 0.116(4) 0.120(4) 0.102(3) -0.032(3) 0.001(3) -0.049(3)

loop_
_atom_type_symbol
_atom_type_description
_atom_type_scat_dispersion_real
_atom_type_scat_dispersion_imag
_atom_type_scat_source
C C 0.0033 0.0016 'International Tables Vol C Tables 4.2.6.8 and 6.1.1.4'
H H 0.0000 0.0000 'International Tables Vol C Tables 4.2.6.8 and 6.1.1.4'
O O 0.0106 0.0060 'International Tables Vol C Tables 4.2.6.8 and 6.1.1.4'
S S 0.1246 0.1234 'International Tables Vol C Tables 4.2.6.8 and 6.1.1.4'

loop_
_geom_angle_atom_site_label_1
_geom_angle_atom_site_label_2
_geom_angle_atom_site_label_3
_geom_angle
_geom_angle_site_symmetry_1
_geom_angle_site_symmetry_3
_geom_angle_publ_flag
C1 S1 C8 91.05(15) . . ?
C9 O1 C5 117.4(2) . . ?
C4 C3 C2 129.4(3) . . ?
C8 C3 C4 119.3(3) . . ?
C8 C3 C2 111.3(3) . . ?
C3 C4 H4 121.0 . . ?
C5 C4 C3 118.0(3) . . ?
C5 C4 H4 121.0 . . ?
C3 C8 S1 111.3(2) . . ?
C7 C8 S1 127.1(2) . . ?
C7 C8 C3 121.5(3) . . ?
C8 C7 H7 120.8 . . ?
C6 C7 C8 118.4(3) . . ?
C6 C7 H7 120.8 . . ?
O2 C9 O1 122.8(3) . . ?
O2 C9 C10 126.9(3) . . ?
O1 C9 C10 110.3(3) . . ?
C4 C5 O1 119.9(3) . . ?
C4 C5 C6 122.6(3) . . ?
C6 C5 O1 117.4(3) . . ?
C3 C2 H2 123.6 . . ?
C1 C2 C3 112.8(3) . . ?
C1 C2 H2 123.6 . . ?
C7 C6 C5 120.2(3) . . ?
C7 C6 H6 119.9 . . ?
C5 C6 H6 119.9 . . ?
S1 C1 H1 123.2 . . ?
C2 C1 S1 113.5(3) . . ?
C2 C1 H1 123.2 . . ?
C9 C10 H10A 108.8 . . ?
C9 C10 H10B 108.8 . . ?
C9 C10 C11 113.7(3) . . ?
H10A C10 H10B 107.7 . . ?
C11 C10 H10A 108.8 . . ?
C11 C10 H10B 108.8 . . ?
C10 C11 H11A 109.5 . . ?
C10 C11 H11B 109.5 . . ?
C10 C11 H11C 109.5 . . ?
H11A C11 H11B 109.5 . . ?
H11A C11 H11C 109.5 . . ?
H11B C11 H11C 109.5 . . ?

loop_
_geom_bond_atom_site_label_1
_geom_bond_atom_site_label_2
_geom_bond_distance
_geom_bond_site_symmetry_2
_geom_bond_publ_flag
S1 C8 1.734(3) . ?
S1 C1 1.714(4) . ?
O2 C9 1.188(3) . ?
O1 C9 1.357(4) . ?
O1 C5 1.412(3) . ?
C3 C4 1.403(4) . ?
C3 C8 1.397(4) . ?
C3 C2 1.434(4) . ?
C4 H4 0.9300 . ?
C4 C5 1.369(4) . ?
C8 C7 1.391(4) . ?
C7 H7 0.9300 . ?
C7 C6 1.373(4) . ?
C9 C10 1.494(4) . ?
C5 C6 1.383(4) . ?
C2 H2 0.9300 . ?
C2 C1 1.341(4) . ?
C6 H6 0.9300 . ?
C1 H1 0.9300 . ?
C10 H10A 0.9700 . ?
C10 H10B 0.9700 . ?
C10 C11 1.498(5) . ?
C11 H11A 0.9600 . ?
C11 H11B 0.9600 . ?
C11 H11C 0.9600 . ?

loop_
_geom_torsion_atom_site_label_1
_geom_torsion_atom_site_label_2
_geom_torsion_atom_site_label_3
_geom_torsion_atom_site_label_4
_geom_torsion
_geom_torsion_site_symmetry_1
_geom_torsion_site_symmetry_2
_geom_torsion_site_symmetry_3
_geom_torsion_site_symmetry_4
_geom_torsion_publ_flag
S1 C8 C7 C6 -178.6(2) . . . . ?
O2 C9 C10 C11 -1.3(5) . . . . ?
O1 C9 C10 C11 178.6(3) . . . . ?
O1 C5 C6 C7 -177.3(3) . . . . ?
C3 C4 C5 O1 177.0(2) . . . . ?
C3 C4 C5 C6 0.3(4) . . . . ?
C3 C8 C7 C6 -0.1(4) . . . . ?
C3 C2 C1 S1 0.1(4) . . . . ?
C4 C3 C8 S1 178.7(2) . . . . ?
C4 C3 C8 C7 -0.1(4) . . . . ?
C4 C3 C2 C1 -179.0(3) . . . . ?
C4 C5 C6 C7 -0.5(4) . . . . ?
C8 S1 C1 C2 -0.5(3) . . . . ?
C8 C3 C4 C5 -0.1(4) . . . . ?
C8 C3 C2 C1 0.4(4) . . . . ?
C8 C7 C6 C5 0.4(4) . . . . ?
C9 O1 C5 C4 73.7(4) . . . . ?
C9 O1 C5 C6 -109.4(3) . . . . ?
C5 O1 C9 O2 -0.1(4) . . . . ?
C5 O1 C9 C10 180.0(3) . . . . ?
C2 C3 C4 C5 179.3(3) . . . . ?
C2 C3 C8 S1 -0.8(3) . . . . ?
C2 C3 C8 C7 -179.5(3) . . . . ?
C1 S1 C8 C3 0.7(2) . . . . ?
C1 S1 C8 C7 179.4(3) . . . . ?
